data_1536675
loop_
_publ_author_name
'El Bali, B.'
'Boukhari, A.'
'Glaum, R.'
'Maass, K.'
'Aride, J.'
'Wald, D.'
'Abraham, F.'

_publ_section_title
;
 Crystal structure and colour of Sr Ni P2 O7 and Sr Ni3 (P2 O7)2
;
_journal_name_full 'Solid State Sciences'
_journal_page_first 669
_journal_page_last 676
_journal_volume 3
_journal_year 2001
_chemical_formula_sum 'Ni O7 P2 Sr'
_chemical_name_systematic 'Sr Ni (P2 O7)'
_space_group_IT_number 14
_symmetry_space_group_name_Hall '-P 2yn'
_symmetry_space_group_name_H-M 'P 1 21/n 1'
_cell_angle_alpha 90
_cell_angle_beta 90.246
_cell_angle_gamma 90
_cell_formula_units_Z 4
_cell_length_a 5.2691
_cell_length_b 8.2674
_cell_length_c 12.614
_cell_volume 549.483
_citation_journal_id_ASTM SSSCFJ
_cod_data_source_file ElBali_SSSCFJ_2001_129.cif
_cod_data_source_block Ni1O7P2Sr1
_cod_original_sg_symbol_Hall '-P 2ybc (x-z,y,z)'
_cod_original_formula_sum 'Ni1 O7 P2 Sr1'
_cod_database_code 1536675

loop_
_symmetry_equiv_pos_as_xyz
x,y,z
-x+1/2,y+1/2,-z+1/2
-x,-y,-z
x-1/2,-y-1/2,z-1/2

loop_
_atom_site_label
_atom_site_type_symbol
_atom_site_fract_x
_atom_site_fract_y
_atom_site_fract_z
_atom_site_occupancy
_atom_site_U_iso_or_equiv
O5 O-2 0.4849 0.0641 0.2939 1 0.0
O1 O-2 0.6782 0.3617 0.1511 1 0.0
O4 O-2 0.7661 0.1171 0.4518 1 0.0
Ni1 Ni+2 0.81377 0.1474 0.113 1 0.0
Sr1 Sr+2 0.28354 0.34289 0.28098 1 0.0
O2 O-2 0.6723 0.4026 0.3988 1 0.0
O6 O-2 0.0963 0.3346 0.4789 1 0.0
O3 O-2 0.9457 0.1212 0.2668 1 0.0
P1 P+5 0.75113 0.53742 0.16305 1 0.0
O7 O-2 0.1952 0.1808 0.0911 1 0.0
P2 P+5 0.31224 0.19688 0.98233 1 0.0
